data_4304598
loop_
_publ_author_name
'Guang-Chuan Ou'
'Long Jiang'
'Xiao-Long Feng'
'Tong-Bu Lu'

_publ_section_title
;
Spontaneous Resolution of a Racemic Nickel(II) Complex and Helicity
Induction via Hydrogen Bonding: The Effect of Chiral Building Blocks on the
Helicity of One-Dimensional Chains
;
_journal_name_full 'Inorganic Chemistry'
_journal_page_first 2710
_journal_page_last 2718
_journal_paper_doi 10.1021/ic7021424
_journal_volume 47
_journal_year 2008
_chemical_formula_sum 'C22 H45 Cl2 N7 Ni O8'
_chemical_formula_weight 665.26
_chemical_name_systematic
; 
 ? 
;
_space_group_IT_number 19
_symmetry_cell_setting orthorhombic
_symmetry_space_group_name_Hall 'P 2ac 2ab'
_symmetry_space_group_name_H-M 'P 21 21 21'
_atom_sites_solution_hydrogens geom
_atom_sites_solution_primary direct
_atom_sites_solution_secondary difmap
_audit_creation_method SHELXL-97
_cell_angle_alpha 90.00
_cell_angle_beta 90.00
_cell_angle_gamma 90.00
_cell_formula_units_Z 4
_cell_length_a 9.2987(11)
_cell_length_b 14.2949(18)
_cell_length_c 23.931(3)
_cell_measurement_reflns_used 3533
_cell_measurement_temperature 173(2)
_cell_measurement_theta_max 23.25
_cell_measurement_theta_min 2.75
_cell_volume 3181.0(7)
_computing_cell_refinement 'Bruker SMART'
_computing_data_collection 'Bruker SMART'
_computing_data_reduction 'Bruker SAINT'
_computing_molecular_graphics 'Bruker SHELXTL'
_computing_publication_material 'Bruker SHELXTL'
_computing_structure_refinement 'SHELXL-97 (Sheldrick, 1997)'
_computing_structure_solution 'SHELXS-97 (Sheldrick, 1990)'
_diffrn_ambient_temperature 173(2)
_diffrn_measured_fraction_theta_full 0.996
_diffrn_measured_fraction_theta_max 0.996
_diffrn_measurement_device_type 'CCD area detector'
_diffrn_measurement_method 'phi and omega scans'
_diffrn_radiation_monochromator graphite
_diffrn_radiation_source 'fine-focus sealed tube'
_diffrn_radiation_type MoK\a
_diffrn_radiation_wavelength 0.71073
_diffrn_reflns_av_R_equivalents 0.0494
_diffrn_reflns_av_sigmaI/netI 0.0873
_diffrn_reflns_limit_h_max 10
_diffrn_reflns_limit_h_min -11
_diffrn_reflns_limit_k_max 18
_diffrn_reflns_limit_k_min -7
_diffrn_reflns_limit_l_max 30
_diffrn_reflns_limit_l_min -30
_diffrn_reflns_number 14644
_diffrn_reflns_theta_full 27.06
_diffrn_reflns_theta_max 27.06
_diffrn_reflns_theta_min 1.66
_diffrn_standards_decay_% 0
_diffrn_standards_interval_count 0
_diffrn_standards_interval_time 0
_diffrn_standards_number 0
_exptl_absorpt_coefficient_mu 0.830
_exptl_absorpt_correction_T_max 0.8320
_exptl_absorpt_correction_T_min 0.7218
_exptl_absorpt_correction_type multi-scan
_exptl_absorpt_process_details 'SADABS (Sheldrick, 1996)'
_exptl_crystal_colour dark
_exptl_crystal_density_diffrn 1.389
_exptl_crystal_density_method 'not measured'
_exptl_crystal_description plate
_exptl_crystal_F_000 1408
_exptl_crystal_size_max 0.42
_exptl_crystal_size_mid 0.26
_exptl_crystal_size_min 0.23
_refine_diff_density_max 0.393
_refine_diff_density_min -0.313
_refine_diff_density_rms 0.076
_refine_ls_abs_structure_details 'Flack H D (1983), Acta Cryst. A39, 876-881'
_refine_ls_abs_structure_Flack -0.002(17)
_refine_ls_extinction_method none
_refine_ls_goodness_of_fit_ref 1.008
_refine_ls_hydrogen_treatment constr
_refine_ls_matrix_type full
_refine_ls_number_parameters 370
_refine_ls_number_reflns 6921
_refine_ls_number_restraints 0
_refine_ls_restrained_S_all 1.008
_refine_ls_R_factor_all 0.0881
_refine_ls_R_factor_gt 0.0461
_refine_ls_shift/su_max 0.008
_refine_ls_shift/su_mean 0.000
_refine_ls_structure_factor_coef Fsqd
_refine_ls_weighting_details 'calc w=1/[\s^2^(Fo^2^)+(0.0379P)^2^+0.0000P] where P=(Fo^2^+2Fc^2^)/3'
_refine_ls_weighting_scheme calc
_refine_ls_wR_factor_gt 0.0858
_refine_ls_wR_factor_ref 0.0995
_reflns_number_gt 4638
_reflns_number_total 6921
_reflns_threshold_expression >2sigma(I)
_cod_data_source_file ic7021424-file007.cif
_cod_data_source_block 122721m
_cod_depositor_comments
;
The following automatic conversions were performed:
'_symmetry_cell_setting' value 'Orthorhombic' changed to 'orthorhombic'
according to '/home/saulius/struct/CIF-dictionaries/cif_core.dic'
dictionary named 'cif_core.dic' version 2.4.1 from 2010-06-29.

Automatic conversion script
Id: cif_fix_enum 1527 2010-12-29 10:47:43Z saulius 
;
_cod_database_code 4304598

loop_
_symmetry_equiv_pos_as_xyz
'x, y, z'
'-x+1/2, -y, z+1/2'
'-x, y+1/2, -z+1/2'
'x+1/2, -y+1/2, -z'

loop_
_atom_site_label
_atom_site_type_symbol
_atom_site_fract_x
_atom_site_fract_y
_atom_site_fract_z
_atom_site_U_iso_or_equiv
_atom_site_adp_type
_atom_site_occupancy
_atom_site_symmetry_multiplicity
_atom_site_calc_flag
_atom_site_refinement_flags
_atom_site_disorder_assembly
_atom_site_disorder_group
C1 C 0.5453(4) -0.0874(3) 0.10349(18) 0.0322(11) Uani 1 1 d . . .
H1A H 0.5996 -0.1453 0.1118 0.039 Uiso 1 1 calc R . .
H1B H 0.4705 -0.1026 0.0755 0.039 Uiso 1 1 calc R . .
C2 C 0.4750(4) -0.0512(3) 0.15645(16) 0.0293(9) Uani 1 1 d . . .
H2A H 0.4182 0.0057 0.1479 0.035 Uiso 1 1 calc R . .
H2B H 0.4089 -0.0991 0.1716 0.035 Uiso 1 1 calc R . .
C3 C 0.5239(4) 0.0161(3) 0.24917(18) 0.0263(9) Uani 1 1 d . . .
H3 H 0.4812 0.0775 0.2380 0.032 Uiso 1 1 calc R . .
C4 C 0.4065(4) -0.0428(3) 0.27539(17) 0.0396(11) Uani 1 1 d . . .
H4A H 0.3243 -0.0464 0.2499 0.059 Uiso 1 1 calc R . .
H4B H 0.3761 -0.0141 0.3107 0.059 Uiso 1 1 calc R . .
H4C H 0.4433 -0.1059 0.2826 0.059 Uiso 1 1 calc R . .
C5 C 0.6401(4) 0.0346(3) 0.29283(15) 0.0281(9) Uani 1 1 d . . .
H5A H 0.6911 -0.0252 0.2995 0.034 Uiso 1 1 calc R . .
H5B H 0.5911 0.0514 0.3281 0.034 Uiso 1 1 calc R . .
C6 C 0.7543(5) 0.1095(2) 0.28155(13) 0.0276(8) Uani 1 1 d . . .
C7 C 0.6858(5) 0.2046(3) 0.27096(17) 0.0378(11) Uani 1 1 d . . .
H7A H 0.7613 0.2516 0.2658 0.057 Uiso 1 1 calc R . .
H7B H 0.6258 0.2219 0.3030 0.057 Uiso 1 1 calc R . .
H7C H 0.6262 0.2014 0.2372 0.057 Uiso 1 1 calc R . .
C8 C 0.8468(5) 0.1184(3) 0.33440(15) 0.0396(11) Uani 1 1 d . . .
H8A H 0.8838 0.0567 0.3449 0.059 Uiso 1 1 calc R . .
H8B H 0.7882 0.1436 0.3649 0.059 Uiso 1 1 calc R . .
H8C H 0.9276 0.1607 0.3271 0.059 Uiso 1 1 calc R . .
C9 C 0.9459(4) 0.0069(3) 0.24205(17) 0.0287(10) Uani 1 1 d . . .
H9A H 0.8941 -0.0472 0.2582 0.034 Uiso 1 1 calc R . .
H9B H 1.0191 0.0277 0.2694 0.034 Uiso 1 1 calc R . .
C10 C 1.0179(4) -0.0220(3) 0.18918(16) 0.0279(10) Uani 1 1 d . . .
H10A H 1.0729 0.0313 0.1737 0.033 Uiso 1 1 calc R . .
H10B H 1.0861 -0.0736 0.1968 0.033 Uiso 1 1 calc R . .
C11 C 0.9699(4) -0.0698(3) 0.09128(17) 0.0284(10) Uani 1 1 d . . .
H11 H 0.9986 -0.0081 0.0750 0.034 Uiso 1 1 calc R . .
C12 C 1.1014(4) -0.1329(3) 0.09225(18) 0.0398(11) Uani 1 1 d . . .
H12A H 1.1784 -0.1025 0.1136 0.060 Uiso 1 1 calc R . .
H12B H 1.1342 -0.1442 0.0539 0.060 Uiso 1 1 calc R . .
H12C H 1.0766 -0.1926 0.1099 0.060 Uiso 1 1 calc R . .
C13 C 0.8560(4) -0.1132(3) 0.05370(16) 0.0321(10) Uani 1 1 d . . .
H13A H 0.8134 -0.1666 0.0741 0.039 Uiso 1 1 calc R . .
H13B H 0.9057 -0.1392 0.0206 0.039 Uiso 1 1 calc R . .
C14 C 0.7321(4) -0.0522(3) 0.03256(14) 0.0274(9) Uani 1 1 d . . .
C15 C 0.7885(4) 0.0325(3) -0.00036(16) 0.0402(11) Uani 1 1 d . . .
H15A H 0.7071 0.0687 -0.0148 0.060 Uiso 1 1 calc R . .
H15B H 0.8479 0.0108 -0.0316 0.060 Uiso 1 1 calc R . .
H15C H 0.8464 0.0721 0.0244 0.060 Uiso 1 1 calc R . .
C16 C 0.6412(5) -0.1114(3) -0.00784(16) 0.0427(12) Uani 1 1 d . . .
H16A H 0.6095 -0.1686 0.0111 0.064 Uiso 1 1 calc R . .
H16B H 0.6991 -0.1280 -0.0406 0.064 Uiso 1 1 calc R . .
H16C H 0.5569 -0.0753 -0.0198 0.064 Uiso 1 1 calc R . .
C17 C 0.5369(5) 0.2203(3) 0.11990(18) 0.0287(11) Uani 1 1 d . . .
C18 C 0.4679(4) 0.3013(3) 0.0943(2) 0.0339(11) Uani 1 1 d . . .
H18A H 0.5405 0.3395 0.0753 0.051 Uiso 1 1 calc R . .
H18B H 0.4207 0.3388 0.1233 0.051 Uiso 1 1 calc R . .
H18C H 0.3960 0.2802 0.0671 0.051 Uiso 1 1 calc R . .
C19 C 0.9529(5) 0.2116(3) 0.10829(19) 0.0295(11) Uani 1 1 d . . .
C20 C 1.0392(5) 0.2939(3) 0.0965(2) 0.0407(13) Uani 1 1 d . . .
H20A H 1.0838 0.2875 0.0596 0.061 Uiso 1 1 calc R . .
H20B H 1.1144 0.3002 0.1250 0.061 Uiso 1 1 calc R . .
H20C H 0.9778 0.3496 0.0970 0.061 Uiso 1 1 calc R . .
C21 C 0.6272(7) 0.6405(4) 0.0894(2) 0.0528(14) Uani 1 1 d . . .
C22 C 0.7750(6) 0.6123(4) 0.0938(2) 0.0710(16) Uani 1 1 d . . .
H22A H 0.8365 0.6590 0.0757 0.107 Uiso 1 1 calc R . .
H22B H 0.7880 0.5516 0.0755 0.107 Uiso 1 1 calc R . .
H22C H 0.8014 0.6070 0.1334 0.107 Uiso 1 1 calc R . .
Cl1 Cl 0.79633(10) 0.74181(6) 0.24992(4) 0.0309(2) Uani 1 1 d . . .
Cl2 Cl 0.26752(12) 0.10544(7) 0.01613(4) 0.0385(3) Uani 1 1 d . . .
N1 N 0.6441(3) -0.0158(2) 0.08051(13) 0.0269(8) Uani 1 1 d . . .
H1C H 0.5852 0.0303 0.0654 0.032 Uiso 1 1 calc R . .
N2 N 0.5864(3) -0.0290(2) 0.19802(12) 0.0246(8) Uani 1 1 d . . .
H2C H 0.6282 -0.0851 0.2091 0.030 Uiso 1 1 calc R . .
N3 N 0.8430(3) 0.0840(2) 0.23148(12) 0.0259(8) Uani 1 1 d . . .
H3A H 0.8993 0.1363 0.2240 0.031 Uiso 1 1 calc R . .
N4 N 0.9087(3) -0.0531(2) 0.14830(12) 0.0230(7) Uani 1 1 d . . .
H4D H 0.8713 -0.1095 0.1610 0.028 Uiso 1 1 calc R . .
N5 N 0.5941(4) 0.1586(3) 0.13982(14) 0.0296(9) Uani 1 1 d . . .
N6 N 0.8862(4) 0.1472(3) 0.11720(14) 0.0305(9) Uani 1 1 d . . .
N7 N 0.5105(5) 0.6640(3) 0.08521(19) 0.0642(13) Uani 1 1 d . . .
Ni1 Ni 0.74358(5) 0.04740(3) 0.152899(18) 0.02257(12) Uani 1 1 d . . .
O1 O 0.9426(3) 0.7650(2) 0.26069(14) 0.0525(9) Uani 1 1 d . . .
O2 O 0.7068(3) 0.7913(2) 0.28788(14) 0.0677(11) Uani 1 1 d . . .
O3 O 0.7762(3) 0.64381(19) 0.25442(15) 0.0623(10) Uani 1 1 d . . .
O4 O 0.7594(4) 0.7717(2) 0.19510(12) 0.0597(9) Uani 1 1 d . . .
O5 O 0.2568(4) 0.19862(19) -0.00603(12) 0.0551(8) Uani 1 1 d . . .
O6 O 0.2475(4) 0.1076(2) 0.07553(11) 0.0553(8) Uani 1 1 d . . .
O7 O 0.1600(3) 0.0485(3) -0.00861(14) 0.0584(9) Uani 1 1 d . . .
O8 O 0.4064(3) 0.0682(3) 0.00420(15) 0.0708(12) Uani 1 1 d . . .

loop_
_atom_site_aniso_label
_atom_site_aniso_U_11
_atom_site_aniso_U_22
_atom_site_aniso_U_33
_atom_site_aniso_U_23
_atom_site_aniso_U_13
_atom_site_aniso_U_12
C1 0.028(2) 0.038(3) 0.031(3) 0.000(2) -0.004(2) -0.006(2)
C2 0.023(2) 0.030(2) 0.034(2) 0.005(2) -0.0023(19) -0.0047(19)
C3 0.029(2) 0.020(2) 0.030(2) 0.000(2) 0.003(2) 0.0040(17)
C4 0.030(2) 0.050(3) 0.039(2) -0.002(2) 0.011(2) -0.001(2)
C5 0.028(2) 0.033(2) 0.024(2) -0.0027(19) 0.0037(17) 0.0003(19)
C6 0.035(2) 0.0274(19) 0.0200(17) -0.0041(15) 0.000(2) -0.002(2)
C7 0.053(3) 0.026(2) 0.034(2) -0.0034(19) 0.001(2) -0.002(2)
C8 0.046(3) 0.047(3) 0.026(2) -0.004(2) -0.003(2) -0.003(2)
C9 0.021(2) 0.036(3) 0.028(2) 0.006(2) -0.0086(18) -0.0034(18)
C10 0.025(2) 0.025(2) 0.033(2) 0.0016(19) -0.0049(19) -0.0010(18)
C11 0.031(2) 0.029(3) 0.026(2) 0.0014(19) 0.0053(19) 0.0043(19)
C12 0.034(3) 0.046(3) 0.039(3) -0.003(2) 0.002(2) 0.009(2)
C13 0.044(3) 0.028(2) 0.024(2) -0.0049(19) 0.003(2) 0.004(2)
C14 0.026(2) 0.035(2) 0.0208(18) 0.0007(17) -0.0001(17) 0.002(2)
C15 0.045(3) 0.047(3) 0.029(2) 0.008(2) -0.002(2) 0.008(2)
C16 0.046(3) 0.054(3) 0.028(2) -0.007(2) -0.011(2) 0.001(2)
C17 0.025(2) 0.034(3) 0.027(3) 0.001(2) 0.0031(19) -0.004(2)
C18 0.029(2) 0.032(3) 0.041(3) 0.007(2) 0.003(2) 0.004(2)
C19 0.027(3) 0.029(3) 0.032(3) 0.009(2) -0.002(2) 0.004(2)
C20 0.041(3) 0.035(3) 0.046(3) 0.013(2) 0.001(2) -0.011(2)
C21 0.059(4) 0.058(4) 0.041(3) -0.014(3) 0.005(3) -0.022(3)
C22 0.060(4) 0.063(3) 0.090(4) -0.023(3) 0.001(3) 0.000(3)
Cl1 0.0305(5) 0.0261(5) 0.0361(5) 0.0046(5) 0.0028(4) 0.0033(4)
Cl2 0.0312(6) 0.0444(6) 0.0398(6) 0.0063(5) -0.0042(5) 0.0011(6)
N1 0.0245(18) 0.0291(19) 0.0272(18) 0.0031(15) -0.0031(15) 0.0026(15)
N2 0.0234(18) 0.0223(19) 0.0281(19) 0.0006(15) -0.0017(15) 0.0039(15)
N3 0.0292(18) 0.0232(18) 0.0252(18) 0.0008(14) -0.0005(15) -0.0033(15)
N4 0.0224(16) 0.0240(17) 0.0225(17) 0.0042(16) -0.0034(14) -0.0041(15)
N5 0.0284(19) 0.028(2) 0.033(2) 0.0051(18) -0.0010(16) -0.0008(16)
N6 0.030(2) 0.029(2) 0.033(2) 0.0055(17) -0.0013(17) -0.0006(18)
N7 0.060(3) 0.080(4) 0.053(3) -0.004(3) 0.000(3) -0.012(3)
Ni1 0.0221(2) 0.0224(2) 0.0233(2) 0.0025(2) -0.0015(2) 0.0000(3)
O1 0.0320(17) 0.047(2) 0.078(3) -0.0023(19) -0.0082(17) -0.0004(15)
O2 0.055(2) 0.078(2) 0.070(2) -0.022(2) 0.0229(19) 0.017(2)
O3 0.054(2) 0.0273(15) 0.105(3) 0.0191(18) -0.004(2) -0.0024(16)
O4 0.081(2) 0.061(2) 0.0367(16) 0.0120(15) -0.018(2) -0.011(2)
O5 0.064(2) 0.0456(18) 0.0557(19) 0.0103(15) -0.007(2) 0.000(2)
O6 0.065(2) 0.065(2) 0.0358(16) 0.0080(15) -0.0009(19) -0.006(2)
O7 0.055(2) 0.058(2) 0.062(2) -0.009(2) -0.0119(18) -0.013(2)
O8 0.0324(18) 0.105(3) 0.075(3) 0.035(2) 0.0075(19) 0.026(2)

loop_
_atom_type_symbol
_atom_type_description
_atom_type_scat_dispersion_real
_atom_type_scat_dispersion_imag
_atom_type_scat_source
C C 0.0033 0.0016 'International Tables Vol C Tables 4.2.6.8 and 6.1.1.4'
H H 0.0000 0.0000 'International Tables Vol C Tables 4.2.6.8 and 6.1.1.4'
N N 0.0061 0.0033 'International Tables Vol C Tables 4.2.6.8 and 6.1.1.4'
O O 0.0106 0.0060 'International Tables Vol C Tables 4.2.6.8 and 6.1.1.4'
Cl Cl 0.1484 0.1585 'International Tables Vol C Tables 4.2.6.8 and 6.1.1.4'
Ni Ni 0.3393 1.1124 'International Tables Vol C Tables 4.2.6.8 and 6.1.1.4'

loop_
_geom_angle_atom_site_label_1
_geom_angle_atom_site_label_2
_geom_angle_atom_site_label_3
_geom_angle
_geom_angle_site_symmetry_1
_geom_angle_site_symmetry_3
_geom_angle_publ_flag
N1 C1 C2 110.0(3) . . ?
N2 C2 C1 109.6(3) . . ?
N2 C3 C4 112.2(3) . . ?
N2 C3 C5 111.0(3) . . ?
C4 C3 C5 108.8(3) . . ?
C3 C5 C6 119.4(3) . . ?
N3 C6 C7 108.3(3) . . ?
N3 C6 C5 110.6(3) . . ?
C7 C6 C5 111.3(4) . . ?
N3 C6 C8 111.7(3) . . ?
C7 C6 C8 107.3(3) . . ?
C5 C6 C8 107.6(3) . . ?
N3 C9 C10 110.6(3) . . ?
N4 C10 C9 109.7(3) . . ?
N4 C11 C12 112.8(3) . . ?
N4 C11 C13 109.8(3) . . ?
C12 C11 C13 109.1(3) . . ?
C11 C13 C14 119.2(3) . . ?
N1 C14 C13 110.8(3) . . ?
N1 C14 C15 107.7(3) . . ?
C13 C14 C15 111.2(3) . . ?
N1 C14 C16 111.8(3) . . ?
C13 C14 C16 108.0(3) . . ?
C15 C14 C16 107.4(3) . . ?
N5 C17 C18 178.1(5) . . ?
N6 C19 C20 179.5(6) . . ?
N7 C21 C22 178.9(7) . . ?
O3 Cl1 O2 111.5(2) . . ?
O3 Cl1 O4 109.6(2) . . ?
O2 Cl1 O4 107.4(2) . . ?
O3 Cl1 O1 110.07(19) . . ?
O2 Cl1 O1 109.1(2) . . ?
O4 Cl1 O1 109.1(2) . . ?
O7 Cl2 O8 109.9(2) . . ?
O7 Cl2 O6 109.5(2) . . ?
O8 Cl2 O6 108.9(2) . . ?
O7 Cl2 O5 109.2(2) . . ?
O8 Cl2 O5 109.6(2) . . ?
O6 Cl2 O5 109.67(19) . . ?
C1 N1 C14 112.5(3) . . ?
C1 N1 Ni1 104.9(2) . . ?
C14 N1 Ni1 121.6(2) . . ?
C2 N2 C3 111.8(3) . . ?
C2 N2 Ni1 104.6(2) . . ?
C3 N2 Ni1 117.5(2) . . ?
C9 N3 C6 113.6(3) . . ?
C9 N3 Ni1 104.2(2) . . ?
C6 N3 Ni1 121.2(2) . . ?
C10 N4 C11 113.0(3) . . ?
C10 N4 Ni1 105.1(2) . . ?
C11 N4 Ni1 115.7(2) . . ?
C17 N5 Ni1 161.0(3) . . ?
C19 N6 Ni1 164.6(4) . . ?
N4 Ni1 N2 100.27(12) . . ?
N4 Ni1 N6 88.94(13) . . ?
N2 Ni1 N6 168.50(13) . . ?
N4 Ni1 N5 167.22(12) . . ?
N2 Ni1 N5 90.52(12) . . ?
N6 Ni1 N5 81.26(12) . . ?
N4 Ni1 N3 84.18(11) . . ?
N2 Ni1 N3 88.65(11) . . ?
N6 Ni1 N3 85.42(12) . . ?
N5 Ni1 N3 103.06(12) . . ?
N4 Ni1 N1 89.15(12) . . ?
N2 Ni1 N1 84.15(12) . . ?
N6 Ni1 N1 103.01(12) . . ?
N5 Ni1 N1 85.12(12) . . ?
N3 Ni1 N1 169.18(12) . . ?

loop_
_geom_bond_atom_site_label_1
_geom_bond_atom_site_label_2
_geom_bond_distance
_geom_bond_site_symmetry_2
_geom_bond_publ_flag
C1 N1 1.481(5) . ?
C1 C2 1.517(5) . ?
C2 N2 1.471(4) . ?
C3 N2 1.500(5) . ?
C3 C4 1.514(5) . ?
C3 C5 1.526(5) . ?
C5 C6 1.532(5) . ?
C6 N3 1.500(4) . ?
C6 C7 1.522(5) . ?
C6 C8 1.535(5) . ?
C9 N3 1.481(5) . ?
C9 C10 1.490(5) . ?
C10 N4 1.479(4) . ?
C11 N4 1.498(5) . ?
C11 C12 1.519(5) . ?
C11 C13 1.521(5) . ?
C13 C14 1.531(5) . ?
C14 N1 1.502(5) . ?
C14 C15 1.537(5) . ?
C14 C16 1.538(5) . ?
C17 N5 1.136(5) . ?
C17 C18 1.459(6) . ?
C19 N6 1.130(5) . ?
C19 C20 1.452(6) . ?
C21 N7 1.140(6) . ?
C21 C22 1.436(8) . ?
Cl1 O3 1.417(3) . ?
Cl1 O2 1.421(3) . ?
Cl1 O4 1.422(3) . ?
Cl1 O1 1.423(3) . ?
Cl2 O7 1.419(3) . ?
Cl2 O8 1.426(3) . ?
Cl2 O6 1.434(3) . ?
Cl2 O5 1.437(3) . ?
N1 Ni1 2.162(3) . ?
N2 Ni1 2.120(3) . ?
N3 Ni1 2.160(3) . ?
N4 Ni1 2.105(3) . ?
N5 Ni1 2.135(4) . ?
N6 Ni1 2.127(4) . ?

loop_
_geom_torsion_atom_site_label_1
_geom_torsion_atom_site_label_2
_geom_torsion_atom_site_label_3
_geom_torsion_atom_site_label_4
_geom_torsion
_geom_torsion_site_symmetry_1
_geom_torsion_site_symmetry_2
_geom_torsion_site_symmetry_3
_geom_torsion_site_symmetry_4
_geom_torsion_publ_flag
N1 C1 C2 N2 -59.5(4) . . . . ?
N2 C3 C5 C6 69.3(4) . . . . ?
C4 C3 C5 C6 -166.7(3) . . . . ?
C3 C5 C6 N3 -62.8(4) . . . . ?
C3 C5 C6 C7 57.6(4) . . . . ?
C3 C5 C6 C8 174.9(3) . . . . ?
N3 C9 C10 N4 -59.2(4) . . . . ?
N4 C11 C13 C14 72.9(4) . . . . ?
C12 C11 C13 C14 -163.0(3) . . . . ?
C11 C13 C14 N1 -61.8(5) . . . . ?
C11 C13 C14 C15 58.0(5) . . . . ?
C11 C13 C14 C16 175.5(3) . . . . ?
C2 C1 N1 C14 172.2(3) . . . . ?
C2 C1 N1 Ni1 38.1(3) . . . . ?
C13 C14 N1 C1 -77.6(4) . . . . ?
C15 C14 N1 C1 160.6(3) . . . . ?
C16 C14 N1 C1 42.8(4) . . . . ?
C13 C14 N1 Ni1 47.8(4) . . . . ?
C15 C14 N1 Ni1 -74.0(3) . . . . ?
C16 C14 N1 Ni1 168.3(2) . . . . ?
C1 C2 N2 C3 174.3(3) . . . . ?
C1 C2 N2 Ni1 46.2(4) . . . . ?
C4 C3 N2 C2 55.4(4) . . . . ?
C5 C3 N2 C2 177.5(3) . . . . ?
C4 C3 N2 Ni1 176.4(3) . . . . ?
C5 C3 N2 Ni1 -61.6(4) . . . . ?
C10 C9 N3 C6 173.5(3) . . . . ?
C10 C9 N3 Ni1 39.6(3) . . . . ?
C7 C6 N3 C9 164.2(3) . . . . ?
C5 C6 N3 C9 -73.5(4) . . . . ?
C8 C6 N3 C9 46.3(4) . . . . ?
C7 C6 N3 Ni1 -70.5(4) . . . . ?
C5 C6 N3 Ni1 51.7(4) . . . . ?
C8 C6 N3 Ni1 171.5(2) . . . . ?
C9 C10 N4 C11 171.5(3) . . . . ?
C9 C10 N4 Ni1 44.4(3) . . . . ?
C12 C11 N4 C10 50.9(4) . . . . ?
C13 C11 N4 C10 172.9(3) . . . . ?
C12 C11 N4 Ni1 172.2(3) . . . . ?
C13 C11 N4 Ni1 -65.9(4) . . . . ?
C18 C17 N5 Ni1 -56(15) . . . . ?
C20 C19 N6 Ni1 167(100) . . . . ?
C10 N4 Ni1 N2 -104.9(2) . . . . ?
C11 N4 Ni1 N2 129.7(3) . . . . ?
C10 N4 Ni1 N6 68.1(2) . . . . ?
C11 N4 Ni1 N6 -57.2(3) . . . . ?
C10 N4 Ni1 N5 107.9(6) . . . . ?
C11 N4 Ni1 N5 -17.4(7) . . . . ?
C10 N4 Ni1 N3 -17.4(2) . . . . ?
C11 N4 Ni1 N3 -142.7(3) . . . . ?
C10 N4 Ni1 N1 171.2(2) . . . . ?
C11 N4 Ni1 N1 45.8(3) . . . . ?
C2 N2 Ni1 N4 -107.5(2) . . . . ?
C3 N2 Ni1 N4 127.9(3) . . . . ?
C2 N2 Ni1 N6 109.8(6) . . . . ?
C3 N2 Ni1 N6 -14.9(8) . . . . ?
C2 N2 Ni1 N5 65.6(2) . . . . ?
C3 N2 Ni1 N5 -59.0(3) . . . . ?
C2 N2 Ni1 N3 168.7(2) . . . . ?
C3 N2 Ni1 N3 44.0(3) . . . . ?
C2 N2 Ni1 N1 -19.4(2) . . . . ?
C3 N2 Ni1 N1 -144.1(3) . . . . ?
C19 N6 Ni1 N4 -128.1(13) . . . . ?
C19 N6 Ni1 N2 15.4(17) . . . . ?
C19 N6 Ni1 N5 60.2(13) . . . . ?
C19 N6 Ni1 N3 -43.8(13) . . . . ?
C19 N6 Ni1 N1 143.0(13) . . . . ?
C17 N5 Ni1 N4 -2.5(14) . . . . ?
C17 N5 Ni1 N2 -150.2(11) . . . . ?
C17 N5 Ni1 N6 37.9(11) . . . . ?
C17 N5 Ni1 N3 121.1(10) . . . . ?
C17 N5 Ni1 N1 -66.1(11) . . . . ?
C9 N3 Ni1 N4 -11.6(2) . . . . ?
C6 N3 Ni1 N4 -141.0(3) . . . . ?
C9 N3 Ni1 N2 88.9(2) . . . . ?
C6 N3 Ni1 N2 -40.6(2) . . . . ?
C9 N3 Ni1 N6 -101.0(2) . . . . ?
C6 N3 Ni1 N6 129.6(3) . . . . ?
C9 N3 Ni1 N5 179.1(2) . . . . ?
C6 N3 Ni1 N5 49.6(3) . . . . ?
C9 N3 Ni1 N1 40.6(7) . . . . ?
C6 N3 Ni1 N1 -88.8(7) . . . . ?
C1 N1 Ni1 N4 90.2(2) . . . . ?
C14 N1 Ni1 N4 -38.6(3) . . . . ?
C1 N1 Ni1 N2 -10.2(2) . . . . ?
C14 N1 Ni1 N2 -139.0(3) . . . . ?
C1 N1 Ni1 N6 179.0(2) . . . . ?
C14 N1 Ni1 N6 50.1(3) . . . . ?
C1 N1 Ni1 N5 -101.2(2) . . . . ?
C14 N1 Ni1 N5 130.0(3) . . . . ?
C1 N1 Ni1 N3 38.4(8) . . . . ?
C14 N1 Ni1 N3 -90.4(7) . . . . ?
